data_2239269
loop_
_publ_author_name
'Yang, Liguo'

_publ_section_title
;
 [1,2-Bis(dicyclohexylphosphanyl)-1,2-dicarba-<i>closo</i>-dodecaborane-2\k^2^<i>P</i>,<i>P</i>']di-\m-chlorido-1:2\k^4^<i>Cl</i>:<i>Cl</i>-dichlorido-1\k^2^<i>Cl</i>-dimercury(II)
;
_journal_coeditor_code RZ5109
_journal_issue 4
_journal_name_full 'Acta Crystallographica Section E'
_journal_page_first m140
_journal_paper_doi 10.1107/S1600536814006096
_journal_volume 70
_journal_year 2014
_chemical_formula_iupac '[Hg2 Cl4 (C26 H54 B10 P2)]'
_chemical_formula_moiety 'C26 H54 B10 Cl4 Hg2 P2'
_chemical_formula_sum 'C26 H54 B10 Cl4 Hg2 P2'
_chemical_formula_weight 1079.71
_chemical_name_systematic
'[1,2-Bis(dicyclohexylphosphanyl)-1,2-dicarba-<i>closo</i>-dodecaborane-2\k^2^<i>P</i>,<i>P</i>']di-\m-chlorido-1:2\k^4^<i>Cl</i>:<i>Cl</i>-dichlorido-1\k^2^<i>Cl</i>-dimercury(II)'
_space_group_IT_number 4
_symmetry_cell_setting monoclinic
_symmetry_space_group_name_Hall 'P 2yb'
_symmetry_space_group_name_H-M 'P 1 21 1'
_atom_sites_solution_hydrogens geom
_atom_sites_solution_primary direct
_atom_sites_solution_secondary difmap
_audit_creation_method SHELXL-97
_cell_angle_alpha 90.00
_cell_angle_beta 95.0000(10)
_cell_angle_gamma 90.00
_cell_formula_units_Z 2
_cell_length_a 10.2233(11)
_cell_length_b 16.6581(18)
_cell_length_c 11.7146(15)
_cell_measurement_reflns_used 7522
_cell_measurement_temperature 298(2)
_cell_measurement_theta_max 27.2385
_cell_measurement_theta_min 2.344
_cell_volume 1987.4(4)
_computing_cell_refinement 'SAINT (Siemens, 1996)'
_computing_data_collection 'SMART (Siemens, 1996)'
_computing_data_reduction 'SAINT (Siemens, 1996)'
_computing_molecular_graphics 'SHELXTL (Sheldrick, 2008)'
_computing_publication_material 'SHELXTL (Sheldrick, 2008)'
_computing_structure_refinement 'SHELXL97 (Sheldrick, 2008)'
_computing_structure_solution 'SHELXS97 (Sheldrick, 2008)'
_diffrn_ambient_temperature 298(2)
_diffrn_measured_fraction_theta_full 0.998
_diffrn_measured_fraction_theta_max 0.998
_diffrn_measurement_device_type 'Bruker SMART1000 CCD'
_diffrn_measurement_method 'phi and omega scans'
_diffrn_radiation_monochromator graphite
_diffrn_radiation_source 'fine-focus sealed tube'
_diffrn_radiation_type MoK\a
_diffrn_radiation_wavelength 0.71073
_diffrn_reflns_av_R_equivalents 0.0466
_diffrn_reflns_av_sigmaI/netI 0.0426
_diffrn_reflns_limit_h_max 7
_diffrn_reflns_limit_h_min -12
_diffrn_reflns_limit_k_max 18
_diffrn_reflns_limit_k_min -19
_diffrn_reflns_limit_l_max 13
_diffrn_reflns_limit_l_min -11
_diffrn_reflns_number 10374
_diffrn_reflns_theta_full 25.02
_diffrn_reflns_theta_max 25.02
_diffrn_reflns_theta_min 2.00
_exptl_absorpt_coefficient_mu 8.084
_exptl_absorpt_correction_T_max 0.2277
_exptl_absorpt_correction_T_min 0.1884
_exptl_absorpt_correction_type multi-scan
_exptl_absorpt_process_details '(SADABS; Sheldrick, 1996)'
_exptl_crystal_colour yellow
_exptl_crystal_density_diffrn 1.804
_exptl_crystal_density_method 'not measured'
_exptl_crystal_description block
_exptl_crystal_F_000 1036
_exptl_crystal_size_max 0.31
_exptl_crystal_size_mid 0.28
_exptl_crystal_size_min 0.26
_refine_diff_density_max 1.329
_refine_diff_density_min -1.445
_refine_ls_abs_structure_details 'Flack (1983), 2819 Friedel pairs'
_refine_ls_abs_structure_Flack -0.010(11)
_refine_ls_extinction_method none
_refine_ls_goodness_of_fit_ref 1.083
_refine_ls_hydrogen_treatment constr
_refine_ls_matrix_type full
_refine_ls_number_parameters 397
_refine_ls_number_reflns 6455
_refine_ls_number_restraints 61
_refine_ls_restrained_S_all 1.079
_refine_ls_R_factor_all 0.0545
_refine_ls_R_factor_gt 0.0491
_refine_ls_shift/su_max 0.000
_refine_ls_shift/su_mean 0.000
_refine_ls_structure_factor_coef Fsqd
_refine_ls_weighting_details 'calc w=1/[\s^2^(Fo^2^)+(0.0892P)^2^+12.4468P] where P=(Fo^2^+2Fc^2^)/3'
_refine_ls_weighting_scheme calc
_refine_ls_wR_factor_gt 0.1416
_refine_ls_wR_factor_ref 0.1477
_reflns_number_gt 5998
_reflns_number_total 6455
_reflns_threshold_expression I>2sigma(I)
_cod_data_source_file rz5109sup1.cf
_cod_data_source_block I
_cod_original_sg_symbol_H-M 'P 21'
_cod_database_code 2239269
_cod_database_fobs_code 2239269

loop_
_symmetry_equiv_pos_as_xyz
'x, y, z'
'-x, y+1/2, -z'

loop_
_atom_site_type_symbol
_atom_site_label
_atom_site_fract_x
_atom_site_fract_y
_atom_site_fract_z
_atom_site_U_iso_or_equiv
_atom_site_adp_type
_atom_site_calc_flag
_atom_site_refinement_flags
_atom_site_occupancy
_atom_site_symmetry_multiplicity
Hg Hg1 0.21194(5) 0.33141(3) 0.42706(4) 0.03789(15) Uani d . 1 1
Hg Hg2 0.19581(7) 0.18076(4) 0.66809(6) 0.0600(2) Uani d . 1 1
P P1 0.3218(3) 0.4632(2) 0.4754(3) 0.0306(7) Uani d . 1 1
P P2 0.1709(3) 0.36694(19) 0.2179(3) 0.0280(6) Uani d . 1 1
Cl Cl1 0.3605(4) 0.2141(2) 0.4836(4) 0.0531(10) Uani d . 1 1
Cl Cl2 0.0243(3) 0.2714(2) 0.5197(3) 0.0506(9) Uani d . 1 1
Cl Cl3 0.1506(5) 0.0496(3) 0.6128(6) 0.0807(16) Uani d . 1 1
Cl Cl4 0.2425(7) 0.2817(4) 0.8022(5) 0.0906(17) Uani d . 1 1
B B1 0.1821(15) 0.5456(9) 0.2675(14) 0.037(3) Uani d . 1 1
H H1 0.0894 0.5385 0.3075 0.044 Uiso calc R 1 1
B B2 0.3086(16) 0.6146(10) 0.3213(16) 0.045(4) Uani d . 1 1
H H2 0.2953 0.6549 0.3938 0.054 Uiso calc R 1 1
B B3 0.4616(15) 0.5675(10) 0.3004(15) 0.041(4) Uani d . 1 1
H H3 0.5495 0.5773 0.3597 0.049 Uiso calc R 1 1
B B4 0.4220(13) 0.4721(10) 0.2368(14) 0.038(3) Uani d . 1 1
H H4 0.4811 0.4183 0.2589 0.046 Uiso calc R 1 1
B B5 0.3457(15) 0.4900(11) 0.0961(14) 0.041(4) Uani d . 1 1
H H5 0.3594 0.4491 0.0244 0.050 Uiso calc R 1 1
B B6 0.1937(16) 0.5384(10) 0.1145(12) 0.036(3) Uani d . 1 1
H H6 0.1061 0.5304 0.0542 0.044 Uiso calc R 1 1
B B7 0.2274(19) 0.6321(11) 0.1834(17) 0.051(4) Uani d . 1 1
H H7 0.1615 0.6839 0.1685 0.062 Uiso calc R 1 1
B B8 0.4004(19) 0.6428(12) 0.2007(17) 0.054(5) Uani d . 1 1
H H8 0.4480 0.7018 0.1955 0.064 Uiso calc R 1 1
B B9 0.4747(17) 0.5544(12) 0.1493(16) 0.051(4) Uani d . 1 1
H H9 0.5699 0.5548 0.1121 0.061 Uiso calc R 1 1
B B10 0.3297(19) 0.5969(12) 0.0774(15) 0.050(4) Uani d . 1 1
H H10 0.3308 0.6261 -0.0068 0.060 Uiso calc R 1 1
C C1 0.3301(12) 0.5145(8) 0.3336(12) 0.036(3) Uani d . 1 1
C C2 0.2549(12) 0.4663(8) 0.2035(12) 0.035(3) Uani d . 1 1
C C3 -0.0013(10) 0.3873(8) 0.1601(9) 0.031(3) Uani d D 1 1
H H3A -0.0159 0.4446 0.1727 0.037 Uiso calc R 1 1
C C4 -0.0280(12) 0.3739(10) 0.0312(10) 0.048(4) Uani d D 1 1
H H4A -0.0184 0.3174 0.0138 0.057 Uiso calc R 1 1
H H4B 0.0353 0.4038 -0.0090 0.057 Uiso calc R 1 1
C C5 -0.1670(12) 0.4016(13) -0.0093(15) 0.069(5) Uani d D 1 1
H H5A -0.1744 0.4590 0.0032 0.083 Uiso calc R 1 1
H H5B -0.1838 0.3916 -0.0908 0.083 Uiso calc R 1 1
C C6 -0.2687(15) 0.3577(13) 0.0549(12) 0.070(6) Uani d D 1 1
H H6A -0.3555 0.3784 0.0311 0.084 Uiso calc R 1 1
H H6B -0.2675 0.3010 0.0361 0.084 Uiso calc R 1 1
C C7 -0.2404(12) 0.3684(10) 0.1837(12) 0.049(4) Uani d D 1 1
H H7A -0.3029 0.3368 0.2224 0.059 Uiso calc R 1 1
H H7B -0.2530 0.4243 0.2029 0.059 Uiso calc R 1 1
C C8 -0.1014(10) 0.3431(9) 0.2273(11) 0.038(3) Uani d D 1 1
H H8A -0.0916 0.2856 0.2181 0.046 Uiso calc R 1 1
H H8B -0.0857 0.3556 0.3082 0.046 Uiso calc R 1 1
C C9 0.2420(10) 0.2883(8) 0.1285(10) 0.033(3) Uani d D 1 1
H H9A 0.2272 0.3029 0.0473 0.040 Uiso calc R 1 1
C C10 0.1644(16) 0.2125(8) 0.1513(16) 0.055(4) Uani d D 1 1
H H10A 0.0726 0.2212 0.1259 0.066 Uiso calc R 1 1
H H10B 0.1704 0.2025 0.2331 0.066 Uiso calc R 1 1
C C11 0.2136(16) 0.1385(10) 0.0905(18) 0.068(5) Uani d D 1 1
H H11A 0.1642 0.0916 0.1103 0.081 Uiso calc R 1 1
H H11B 0.2007 0.1459 0.0081 0.081 Uiso calc R 1 1
C C12 0.3596(16) 0.1260(10) 0.1268(19) 0.074(6) Uani d D 1 1
H H12A 0.3719 0.1158 0.2086 0.089 Uiso calc R 1 1
H H12B 0.3918 0.0799 0.0873 0.089 Uiso calc R 1 1
C C13 0.4365(15) 0.2009(8) 0.0977(16) 0.057(4) Uani d D 1 1
H H13A 0.5292 0.1925 0.1195 0.069 Uiso calc R 1 1
H H13B 0.4255 0.2101 0.0157 0.069 Uiso calc R 1 1
C C14 0.3894(12) 0.2744(9) 0.1599(13) 0.047(3) Uani d D 1 1
H H14A 0.4384 0.3212 0.1391 0.056 Uiso calc R 1 1
H H14B 0.4054 0.2666 0.2420 0.056 Uiso calc R 1 1
C C15 0.2226(12) 0.5304(8) 0.5569(9) 0.038(3) Uani d D 1 1
H H15 0.1670 0.5620 0.5013 0.045 Uiso calc R 1 1
C C16 0.3044(15) 0.5906(9) 0.6347(13) 0.051(4) Uani d D 1 1
H H16A 0.3656 0.5612 0.6871 0.061 Uiso calc R 1 1
H H16B 0.3548 0.6247 0.5877 0.061 Uiso calc R 1 1
C C17 0.2156(17) 0.6432(11) 0.7037(14) 0.068(5) Uani d D 1 1
H H17A 0.2694 0.6789 0.7535 0.081 Uiso calc R 1 1
H H17B 0.1589 0.6757 0.6517 0.081 Uiso calc R 1 1
C C18 0.1312(17) 0.5903(11) 0.7764(15) 0.073(6) Uani d D 1 1
H H18A 0.1877 0.5587 0.8298 0.087 Uiso calc R 1 1
H H18B 0.0765 0.6240 0.8201 0.087 Uiso calc R 1 1
C C19 0.0442(16) 0.5343(12) 0.6979(15) 0.065(5) Uani d D 1 1
H H19A -0.0083 0.5007 0.7439 0.078 Uiso calc R 1 1
H H19B -0.0148 0.5659 0.6465 0.078 Uiso calc R 1 1
C C20 0.1303(16) 0.4813(10) 0.6281(14) 0.053(4) Uani d D 1 1
H H20A 0.0742 0.4479 0.5768 0.064 Uiso calc R 1 1
H H20B 0.1827 0.4462 0.6798 0.064 Uiso calc R 1 1
C C21 0.4896(11) 0.4527(8) 0.5507(9) 0.036(3) Uani d D 1 1
H H21 0.5241 0.5062 0.5708 0.043 Uiso calc R 1 1
C C22 0.4702(13) 0.4067(9) 0.6606(10) 0.043(3) Uani d D 1 1
H H22A 0.4319 0.3547 0.6411 0.052 Uiso calc R 1 1
H H22B 0.4093 0.4359 0.7042 0.052 Uiso calc R 1 1
C C23 0.5996(14) 0.3947(12) 0.7349(13) 0.060(5) Uani d D 1 1
H H23A 0.6348 0.4463 0.7606 0.071 Uiso calc R 1 1
H H23B 0.5843 0.3630 0.8019 0.071 Uiso calc R 1 1
C C24 0.6978(15) 0.3517(11) 0.6648(13) 0.063(5) Uani d D 1 1
H H24A 0.7812 0.3463 0.7104 0.075 Uiso calc R 1 1
H H24B 0.6656 0.2983 0.6450 0.075 Uiso calc R 1 1
C C25 0.7176(14) 0.3982(12) 0.5562(14) 0.063(5) Uani d D 1 1
H H25A 0.7798 0.3698 0.5129 0.075 Uiso calc R 1 1
H H25B 0.7541 0.4505 0.5763 0.075 Uiso calc R 1 1
C C26 0.5882(11) 0.4086(10) 0.4818(13) 0.046(3) Uani d D 1 1
H H26A 0.5534 0.3565 0.4580 0.055 Uiso calc R 1 1
H H26B 0.6030 0.4392 0.4137 0.055 Uiso calc R 1 1

loop_
_atom_site_aniso_label
_atom_site_aniso_U_11
_atom_site_aniso_U_22
_atom_site_aniso_U_33
_atom_site_aniso_U_12
_atom_site_aniso_U_13
_atom_site_aniso_U_23
Hg1 0.0419(3) 0.0364(3) 0.0351(3) -0.0001(2) 0.00177(18) 0.0050(2)
Hg2 0.0627(4) 0.0638(4) 0.0535(4) 0.0074(3) 0.0045(3) 0.0143(3)
P1 0.0287(16) 0.0342(18) 0.0284(16) 0.0006(13) -0.0008(13) -0.0008(12)
P2 0.0224(13) 0.0296(15) 0.0315(17) -0.0018(11) 0.0001(12) 0.0029(12)
Cl1 0.049(2) 0.047(2) 0.064(3) 0.0168(17) 0.0111(18) 0.0181(18)
Cl2 0.0351(16) 0.061(2) 0.056(2) 0.0028(15) 0.0052(15) 0.0203(17)
Cl3 0.052(2) 0.055(3) 0.137(5) 0.001(2) 0.024(3) 0.014(3)
Cl4 0.125(5) 0.095(4) 0.052(3) 0.002(4) 0.007(3) 0.002(3)
B1 0.035(7) 0.031(8) 0.044(9) 0.002(6) -0.002(6) -0.003(6)
B2 0.041(8) 0.034(8) 0.058(11) -0.003(6) -0.012(8) 0.000(7)
B3 0.035(7) 0.043(9) 0.044(9) -0.011(6) -0.001(6) -0.011(7)
B4 0.024(6) 0.042(8) 0.047(9) -0.005(6) -0.003(6) -0.004(7)
B5 0.037(8) 0.052(10) 0.035(8) -0.015(7) 0.002(6) 0.006(7)
B6 0.046(8) 0.046(9) 0.016(6) -0.002(7) -0.006(6) 0.009(6)
B7 0.053(9) 0.039(9) 0.059(11) -0.002(8) -0.015(8) 0.007(8)
B8 0.053(10) 0.052(11) 0.055(11) -0.019(8) 0.003(8) 0.019(8)
B9 0.041(8) 0.064(12) 0.048(10) -0.022(8) 0.006(7) -0.002(8)
B10 0.054(10) 0.056(11) 0.039(10) -0.019(8) -0.001(8) 0.018(8)
C1 0.028(6) 0.033(7) 0.046(8) -0.001(5) 0.004(5) 0.004(5)
C2 0.029(6) 0.033(7) 0.042(8) -0.004(5) 0.005(5) 0.002(5)
C3 0.025(5) 0.044(7) 0.021(6) -0.005(5) -0.011(5) 0.002(5)
C4 0.038(7) 0.070(10) 0.034(8) -0.008(7) -0.002(6) -0.001(7)
C5 0.050(9) 0.098(15) 0.053(11) -0.005(9) -0.027(8) 0.017(10)
C6 0.036(8) 0.099(16) 0.072(13) -0.006(8) -0.013(8) -0.002(10)
C7 0.027(6) 0.058(9) 0.063(10) -0.006(6) 0.002(6) 0.007(7)
C8 0.029(5) 0.048(9) 0.038(7) -0.002(6) 0.000(5) 0.010(6)
C9 0.038(6) 0.051(8) 0.011(5) -0.001(6) 0.009(5) -0.007(5)
C10 0.053(9) 0.046(9) 0.069(11) -0.014(7) 0.021(8) -0.028(8)
C11 0.084(13) 0.036(9) 0.087(14) -0.002(9) 0.025(11) -0.023(9)
C12 0.091(14) 0.047(11) 0.088(15) 0.027(10) 0.030(12) -0.011(9)
C13 0.049(8) 0.055(10) 0.070(12) 0.017(7) 0.016(8) -0.020(8)
C14 0.038(7) 0.057(10) 0.045(8) 0.012(6) 0.004(6) -0.010(7)
C15 0.050(7) 0.052(8) 0.011(5) 0.010(6) 0.001(5) -0.010(5)
C16 0.058(9) 0.049(9) 0.043(9) 0.008(7) -0.005(7) -0.015(7)
C17 0.077(12) 0.065(11) 0.057(11) 0.028(9) -0.019(9) -0.028(9)
C18 0.078(12) 0.091(15) 0.048(10) 0.034(11) -0.002(9) -0.025(10)
C19 0.058(10) 0.089(14) 0.050(10) 0.011(9) 0.017(8) -0.017(9)
C20 0.062(9) 0.054(9) 0.047(9) 0.012(8) 0.030(8) -0.004(7)
C21 0.030(6) 0.048(8) 0.028(7) 0.003(5) -0.006(5) 0.004(5)
C22 0.049(8) 0.051(9) 0.027(7) 0.005(6) -0.009(6) -0.005(6)
C23 0.067(10) 0.070(11) 0.037(9) 0.011(9) -0.023(8) -0.004(7)
C24 0.050(9) 0.064(12) 0.072(12) 0.021(7) -0.013(8) 0.009(8)
C25 0.036(8) 0.068(12) 0.082(13) 0.014(8) -0.006(8) 0.011(10)
C26 0.037(7) 0.055(9) 0.046(9) 0.003(6) 0.000(6) -0.013(7)

loop_
_atom_type_symbol
_atom_type_description
_atom_type_scat_dispersion_real
_atom_type_scat_dispersion_imag
_atom_type_scat_source
C C 0.0033 0.0016 'International Tables Vol C Tables 4.2.6.8 and 6.1.1.4'
H H 0.0000 0.0000 'International Tables Vol C Tables 4.2.6.8 and 6.1.1.4'
B B 0.0013 0.0007 'International Tables Vol C Tables 4.2.6.8 and 6.1.1.4'
P P 0.1023 0.0942 'International Tables Vol C Tables 4.2.6.8 and 6.1.1.4'
Cl Cl 0.1484 0.1585 'International Tables Vol C Tables 4.2.6.8 and 6.1.1.4'
Hg Hg -2.3894 9.2266 'International Tables Vol C Tables 4.2.6.8 and 6.1.1.4'

loop_
_geom_angle_atom_site_label_1
_geom_angle_atom_site_label_2
_geom_angle_atom_site_label_3
_geom_angle
Cl2 Hg1 P1 126.79(13)
Cl2 Hg1 P2 116.62(11)
P1 Hg1 P2 92.71(11)
Cl2 Hg1 Cl1 92.50(12)
P1 Hg1 Cl1 111.75(14)
P2 Hg1 Cl1 118.78(13)
Cl3 Hg2 Cl4 153.8(2)
Cl3 Hg2 Cl2 103.68(18)
Cl4 Hg2 Cl2 96.33(19)
Cl3 Hg2 Cl1 94.97(17)
Cl4 Hg2 Cl1 105.48(19)
Cl2 Hg2 Cl1 78.90(11)
C15 P1 C21 109.8(5)
C15 P1 C1 104.6(6)
C21 P1 C1 110.5(5)
C15 P1 Hg1 113.3(4)
C21 P1 Hg1 113.6(4)
C1 P1 Hg1 104.6(4)
C3 P2 C9 109.0(5)
C3 P2 C2 103.4(6)
C9 P2 C2 111.4(6)
C3 P2 Hg1 117.9(3)
C9 P2 Hg1 110.0(4)
C2 P2 Hg1 104.8(5)
Hg1 Cl1 Hg2 88.21(12)
Hg1 Cl2 Hg2 91.27(10)
C1 B1 C2 64.4(8)
C1 B1 B2 57.2(8)
C2 B1 B2 108.6(11)
C1 B1 B6 107.2(11)
C2 B1 B6 56.6(8)
B2 B1 B6 106.3(12)
C1 B1 B7 103.1(11)
C2 B1 B7 103.4(11)
B2 B1 B7 58.5(9)
B6 B1 B7 58.5(9)
C1 B1 H1 122.2
C2 B1 H1 121.7
B2 B1 H1 122.5
B6 B1 H1 123.3
B7 B1 H1 125.6
C1 B2 B7 106.6(12)
C1 B2 B3 57.9(9)
B7 B2 B3 107.0(13)
C1 B2 B1 58.9(8)
B7 B2 B1 61.4(9)
B3 B2 B1 106.3(11)
C1 B2 B8 104.4(13)
B7 B2 B8 59.0(11)
B3 B2 B8 59.4(10)
B1 B2 B8 107.1(13)
C1 B2 H2 124.1
B7 B2 H2 121.6
B3 B2 H2 122.9
B1 B2 H2 121.7
B8 B2 H2 123.3
C1 B3 B2 58.1(9)
C1 B3 B4 58.2(8)
B2 B3 B4 106.2(10)
C1 B3 B8 106.2(11)
B2 B3 B8 61.4(10)
B4 B3 B8 107.3(12)
C1 B3 B9 107.1(10)
B2 B3 B9 109.3(12)
B4 B3 B9 61.1(9)
B8 B3 B9 59.7(11)
C1 B3 H3 123.8
B2 B3 H3 121.7
B4 B3 H3 122.6
B8 B3 H3 121.9
B9 B3 H3 120.9
C1 B4 C2 65.0(8)
C1 B4 B3 57.8(8)
C2 B4 B3 109.2(11)
C1 B4 B5 109.1(11)
C2 B4 B5 57.0(8)
B3 B4 B5 107.5(12)
C1 B4 B9 105.9(12)
C2 B4 B9 104.6(11)
B3 B4 B9 59.9(10)
B5 B4 B9 58.8(9)
C1 B4 H4 120.6
C2 B4 H4 121.4
B3 B4 H4 121.9
B5 B4 H4 122.7
B9 B4 H4 124.2
C2 B5 B9 108.9(12)
C2 B5 B6 57.9(8)
B9 B5 B6 108.3(13)
C2 B5 B4 59.6(8)
B9 B5 B4 61.6(9)
B6 B5 B4 106.2(11)
C2 B5 B10 106.0(12)
B9 B5 B10 60.1(10)
B6 B5 B10 59.7(10)
B4 B5 B10 107.8(12)
C2 B5 H5 122.9
B9 B5 H5 120.2
B6 B5 H5 122.9
B4 B5 H5 121.8
B10 B5 H5 122.4
C2 B6 B7 107.5(11)
C2 B6 B5 57.9(8)
B7 B6 B5 108.4(12)
C2 B6 B10 106.7(11)
B7 B6 B10 60.4(11)
B5 B6 B10 60.7(10)
C2 B6 B1 59.0(8)
B7 B6 B1 61.3(9)
B5 B6 B1 106.5(10)
B10 B6 B1 109.0(11)
C2 B6 H6 123.5
B7 B6 H6 120.9
B5 B6 H6 122.5
B10 B6 H6 121.2
B1 B6 H6 121.6
B8 B7 B2 61.9(10)
B8 B7 B6 107.0(14)
B2 B7 B6 109.1(12)
B8 B7 B10 58.3(11)
B2 B7 B10 108.8(13)
B6 B7 B10 60.0(10)
B8 B7 B1 108.4(12)
B2 B7 B1 60.1(9)
B6 B7 B1 60.3(9)
B10 B7 B1 107.9(12)
B8 B7 H7 122.0
B2 B7 H7 120.3
B6 B7 H7 121.7
B10 B7 H7 122.2
B1 B7 H7 121.6
B10 B8 B7 61.4(11)
B10 B8 B9 61.0(12)
B7 B8 B9 109.2(13)
B10 B8 B3 109.3(13)
B7 B8 B3 107.0(12)
B9 B8 B3 60.5(11)
B10 B8 B2 109.1(12)
B7 B8 B2 59.1(10)
B9 B8 B2 108.2(12)
B3 B8 B2 59.2(9)
B10 B8 H8 120.1
B7 B8 H8 121.8
B9 B8 H8 120.9
B3 B8 H8 122.0
B2 B8 H8 122.2
B5 B9 B8 107.0(13)
B5 B9 B10 60.8(10)
B8 B9 B10 58.1(11)
B5 B9 B3 107.6(11)
B8 B9 B3 59.9(10)
B10 B9 B3 106.6(13)
B5 B9 B4 59.6(9)
B8 B9 B4 106.0(12)
B10 B9 B4 106.8(11)
B3 B9 B4 59.1(9)
B5 B9 H9 121.5
B8 B9 H9 123.1
B10 B9 H9 122.5
B3 B9 H9 122.2
B4 B9 H9 122.9
B8 B10 B6 108.3(12)
B8 B10 B9 60.9(11)
B6 B10 B9 107.5(11)
B8 B10 B7 60.3(11)
B6 B10 B7 59.6(10)
B9 B10 B7 108.3(12)
B8 B10 B5 107.9(12)
B6 B10 B5 59.6(9)
B9 B10 B5 59.2(10)
B7 B10 B5 106.9(11)
B8 B10 H10 121.0
B6 B10 H10 122.0
B9 B10 H10 121.7
B7 B10 H10 122.0
B5 B10 H10 122.6
B3 C1 B2 64.0(9)
B3 C1 B4 64.0(9)
B2 C1 B4 115.6(12)
B3 C1 B1 115.3(11)
B2 C1 B1 63.9(9)
B4 C1 B1 110.0(11)
B3 C1 C2 108.9(10)
B2 C1 C2 108.7(10)
B4 C1 C2 58.4(7)
B1 C1 C2 57.8(8)
B3 C1 P1 122.9(10)
B2 C1 P1 120.7(10)
B4 C1 P1 118.4(9)
B1 C1 P1 115.5(9)
C2 C1 P1 119.3(8)
B6 C2 B5 64.2(9)
B6 C2 B1 64.4(9)
B5 C2 B1 115.8(11)
B6 C2 B4 114.1(11)
B5 C2 B4 63.4(9)
B1 C2 B4 108.4(10)
B6 C2 C1 108.1(10)
B5 C2 C1 107.5(10)
B1 C2 C1 57.8(8)
B4 C2 C1 56.6(8)
B6 C2 P2 122.6(9)
B5 C2 P2 124.3(10)
B1 C2 P2 114.8(9)
B4 C2 P2 118.8(9)
C1 C2 P2 118.3(8)
C4 C3 C8 111.6(10)
C4 C3 P2 114.5(8)
C8 C3 P2 112.2(7)
C4 C3 H3A 105.9
C8 C3 H3A 105.9
P2 C3 H3A 105.9
C3 C4 C5 110.1(12)
C3 C4 H4A 109.6
C5 C4 H4A 109.6
C3 C4 H4B 109.6
C5 C4 H4B 109.6
H4A C4 H4B 108.1
C6 C5 C4 111.0(13)
C6 C5 H5A 109.4
C4 C5 H5A 109.4
C6 C5 H5B 109.4
C4 C5 H5B 109.4
H5A C5 H5B 108.0
C7 C6 C5 110.8(13)
C7 C6 H6A 109.5
C5 C6 H6A 109.5
C7 C6 H6B 109.5
C5 C6 H6B 109.5
H6A C6 H6B 108.1
C6 C7 C8 113.0(12)
C6 C7 H7A 109.0
C8 C7 H7A 109.0
C6 C7 H7B 109.0
C8 C7 H7B 109.0
H7A C7 H7B 107.8
C7 C8 C3 109.8(10)
C7 C8 H8A 109.7
C3 C8 H8A 109.7
C7 C8 H8B 109.7
C3 C8 H8B 109.7
H8A C8 H8B 108.2
C10 C9 C14 110.3(12)
C10 C9 P2 104.4(8)
C14 C9 P2 113.2(8)
C10 C9 H9A 109.6
C14 C9 H9A 109.6
P2 C9 H9A 109.6
C9 C10 C11 112.8(12)
C9 C10 H10A 109.0
C11 C10 H10A 109.0
C9 C10 H10B 109.0
C11 C10 H10B 109.0
H10A C10 H10B 107.8
C12 C11 C10 109.4(14)
C12 C11 H11A 109.8
C10 C11 H11A 109.8
C12 C11 H11B 109.8
C10 C11 H11B 109.8
H11A C11 H11B 108.2
C13 C12 C11 109.6(14)
C13 C12 H12A 109.7
C11 C12 H12A 109.7
C13 C12 H12B 109.7
C11 C12 H12B 109.7
H12A C12 H12B 108.2
C14 C13 C12 111.0(13)
C14 C13 H13A 109.4
C12 C13 H13A 109.4
C14 C13 H13B 109.4
C12 C13 H13B 109.4
H13A C13 H13B 108.0
C13 C14 C9 110.5(11)
C13 C14 H14A 109.5
C9 C14 H14A 109.5
C13 C14 H14B 109.5
C9 C14 H14B 109.5
H14A C14 H14B 108.1
C20 C15 C16 110.4(11)
C20 C15 P1 110.4(9)
C16 C15 P1 114.0(9)
C20 C15 H15 107.2
C16 C15 H15 107.2
P1 C15 H15 107.2
C17 C16 C15 111.4(12)
C17 C16 H16A 109.4
C15 C16 H16A 109.4
C17 C16 H16B 109.4
C15 C16 H16B 109.4
H16A C16 H16B 108.0
C18 C17 C16 110.4(14)
C18 C17 H17A 109.6
C16 C17 H17A 109.6
C18 C17 H17B 109.6
C16 C17 H17B 109.6
H17A C17 H17B 108.1
C19 C18 C17 109.8(15)
C19 C18 H18A 109.7
C17 C18 H18A 109.7
C19 C18 H18B 109.7
C17 C18 H18B 109.7
H18A C18 H18B 108.2
C20 C19 C18 109.9(14)
C20 C19 H19A 109.7
C18 C19 H19A 109.7
C20 C19 H19B 109.7
C18 C19 H19B 109.7
H19A C19 H19B 108.2
C19 C20 C15 112.9(13)
C19 C20 H20A 109.0
C15 C20 H20A 109.0
C19 C20 H20B 109.0
C15 C20 H20B 109.0
H20A C20 H20B 107.8
C22 C21 C26 110.1(11)
C22 C21 P1 105.3(8)
C26 C21 P1 114.5(8)
C22 C21 H21 108.9
C26 C21 H21 108.9
P1 C21 H21 108.9
C21 C22 C23 112.1(12)
C21 C22 H22A 109.2
C23 C22 H22A 109.2
C21 C22 H22B 109.2
C23 C22 H22B 109.2
H22A C22 H22B 107.9
C24 C23 C22 109.3(12)
C24 C23 H23A 109.8
C22 C23 H23A 109.8
C24 C23 H23B 109.8
C22 C23 H23B 109.8
H23A C23 H23B 108.3
C25 C24 C23 110.7(14)
C25 C24 H24A 109.5
C23 C24 H24A 109.5
C25 C24 H24B 109.5
C23 C24 H24B 109.5
H24A C24 H24B 108.1
C24 C25 C26 111.3(13)
C24 C25 H25A 109.4
C26 C25 H25A 109.4
C24 C25 H25B 109.4
C26 C25 H25B 109.4
H25A C25 H25B 108.0
C25 C26 C21 109.3(11)
C25 C26 H26A 109.8
C21 C26 H26A 109.8
C25 C26 H26B 109.8
C21 C26 H26B 109.8
H26A C26 H26B 108.3

loop_
_geom_bond_atom_site_label_1
_geom_bond_atom_site_label_2
_geom_bond_distance
Hg1 Cl2 2.494(3)
Hg1 P1 2.508(3)
Hg1 P2 2.520(3)
Hg1 Cl1 2.528(4)
Hg2 Cl3 2.313(6)
Hg2 Cl4 2.322(6)
Hg2 Cl2 2.802(4)
Hg2 Cl1 2.906(4)
P1 C15 1.834(13)
P1 C21 1.867(12)
P1 C1 1.876(14)
P2 C3 1.862(11)
P2 C9 1.864(13)
P2 C2 1.878(13)
B1 C1 1.718(19)
B1 C2 1.72(2)
B1 B2 1.80(2)
B1 B6 1.81(2)
B1 B7 1.83(2)
B1 H1 1.1000
B2 C1 1.69(2)
B2 B7 1.77(2)
B2 B3 1.79(2)
B2 B8 1.82(3)
B2 H2 1.1000
B3 C1 1.682(19)
B3 B4 1.79(2)
B3 B8 1.79(3)
B3 B9 1.80(2)
B3 H3 1.1000
B4 C1 1.69(2)
B4 C2 1.722(18)
B4 B5 1.79(2)
B4 B9 1.82(2)
B4 H4 1.1000
B5 C2 1.68(2)
B5 B9 1.77(2)
B5 B6 1.78(2)
B5 B10 1.80(3)
B5 H5 1.1000
B6 C2 1.676(19)
B6 B7 1.78(2)
B6 B10 1.78(2)
B6 H6 1.1000
B7 B8 1.77(3)
B7 B10 1.79(3)
B7 H7 1.1000
B8 B10 1.73(3)
B8 B9 1.79(3)
B8 H8 1.1000
B9 B10 1.79(3)
B9 H9 1.1000
B10 H10 1.1000
C1 C2 1.832(19)
C3 C4 1.527(12)
C3 C8 1.533(12)
C3 H3A 0.9800
C4 C5 1.530(13)
C4 H4A 0.9700
C4 H4B 0.9700
C5 C6 1.523(14)
C5 H5A 0.9700
C5 H5B 0.9700
C6 C7 1.521(14)
C6 H6A 0.9700
C6 H6B 0.9700
C7 C8 1.528(12)
C7 H7A 0.9700
C7 H7B 0.9700
C8 H8A 0.9700
C8 H8B 0.9700
C9 C10 1.528(13)
C9 C14 1.537(13)
C9 H9A 0.9800
C10 C11 1.531(13)
C10 H10A 0.9700
C10 H10B 0.9700
C11 C12 1.530(15)
C11 H11A 0.9700
C11 H11B 0.9700
C12 C13 1.528(14)
C12 H12A 0.9700
C12 H12B 0.9700
C13 C14 1.523(13)
C13 H13A 0.9700
C13 H13B 0.9700
C14 H14A 0.9700
C14 H14B 0.9700
C15 C20 1.547(13)
C15 C16 1.549(13)
C15 H15 0.9800
C16 C17 1.541(14)
C16 H16A 0.9700
C16 H16B 0.9700
C17 C18 1.540(15)
C17 H17A 0.9700
C17 H17B 0.9700
C18 C19 1.538(14)
C18 H18A 0.9700
C18 H18B 0.9700
C19 C20 1.531(13)
C19 H19A 0.9700
C19 H19B 0.9700
C20 H20A 0.9700
C20 H20B 0.9700
C21 C22 1.526(13)
C21 C26 1.532(13)
C21 H21 0.9800
C22 C23 1.532(13)
C22 H22A 0.9700
C22 H22B 0.9700
C23 C24 1.529(14)
C23 H23A 0.9700
C23 H23B 0.9700
C24 C25 1.518(14)
C24 H24A 0.9700
C24 H24B 0.9700
C25 C26 1.529(13)
C25 H25A 0.9700
C25 H25B 0.9700
C26 H26A 0.9700
C26 H26B 0.9700

loop_
_geom_hbond_atom_site_label_D
_geom_hbond_atom_site_label_H
_geom_hbond_atom_site_label_A
_geom_hbond_site_symmetry_A
_geom_hbond_distance_DH
_geom_hbond_distance_HA
_geom_hbond_distance_DA
_geom_hbond_angle_DHA
_geom_hbond_publ_flag
B1 H1 Cl3 2_556 1.10 2.71 3.791(16) 169 y

loop_
_geom_torsion_atom_site_label_1
_geom_torsion_atom_site_label_2
_geom_torsion_atom_site_label_3
_geom_torsion_atom_site_label_4
_geom_torsion
Cl2 Hg1 P1 C15 -18.0(5)
P2 Hg1 P1 C15 108.5(5)
Cl1 Hg1 P1 C15 -128.9(5)
Cl2 Hg1 P1 C21 108.1(4)
P2 Hg1 P1 C21 -125.4(4)
Cl1 Hg1 P1 C21 -2.9(4)
Cl2 Hg1 P1 C1 -131.4(4)
P2 Hg1 P1 C1 -4.8(4)
Cl1 Hg1 P1 C1 117.7(4)
Cl2 Hg1 P2 C3 24.7(5)
P1 Hg1 P2 C3 -109.3(5)
Cl1 Hg1 P2 C3 134.0(5)
Cl2 Hg1 P2 C9 -101.2(4)
P1 Hg1 P2 C9 124.9(4)
Cl1 Hg1 P2 C9 8.2(4)
Cl2 Hg1 P2 C2 139.0(4)
P1 Hg1 P2 C2 5.0(4)
Cl1 Hg1 P2 C2 -111.7(4)
Cl2 Hg1 Cl1 Hg2 -23.46(14)
P1 Hg1 Cl1 Hg2 108.06(13)
P2 Hg1 Cl1 Hg2 -145.84(10)
Cl3 Hg2 Cl1 Hg1 124.14(18)
Cl4 Hg2 Cl1 Hg1 -72.4(2)
Cl2 Hg2 Cl1 Hg1 21.15(13)
P1 Hg1 Cl2 Hg2 -95.34(14)
P2 Hg1 Cl2 Hg2 148.51(10)
Cl1 Hg1 Cl2 Hg2 24.38(15)
Cl3 Hg2 Cl2 Hg1 -113.91(17)
Cl4 Hg2 Cl2 Hg1 83.1(2)
Cl1 Hg2 Cl2 Hg1 -21.44(13)
C2 B1 B2 C1 -40.6(10)
B6 B1 B2 C1 -100.2(11)
B7 B1 B2 C1 -135.3(13)
C1 B1 B2 B7 135.3(13)
C2 B1 B2 B7 94.6(13)
B6 B1 B2 B7 35.0(11)
C1 B1 B2 B3 34.4(11)
C2 B1 B2 B3 -6.2(15)
B6 B1 B2 B3 -65.8(14)
B7 B1 B2 B3 -100.8(14)
C1 B1 B2 B8 96.8(13)
C2 B1 B2 B8 56.1(14)
B6 B1 B2 B8 -3.5(15)
B7 B1 B2 B8 -38.5(12)
B7 B2 B3 C1 -99.3(12)
B1 B2 B3 C1 -34.9(11)
B8 B2 B3 C1 -135.4(12)
C1 B2 B3 B4 34.2(11)
B7 B2 B3 B4 -65.1(14)
B1 B2 B3 B4 -0.7(16)
B8 B2 B3 B4 -101.3(13)
C1 B2 B3 B8 135.4(12)
B7 B2 B3 B8 36.1(12)
B1 B2 B3 B8 100.6(13)
C1 B2 B3 B9 98.6(12)
B7 B2 B3 B9 -0.7(15)
B1 B2 B3 B9 63.7(15)
B8 B2 B3 B9 -36.9(12)
B2 B3 B4 C1 -34.2(11)
B8 B3 B4 C1 -98.6(12)
B9 B3 B4 C1 -137.6(12)
C1 B3 B4 C2 41.5(11)
B2 B3 B4 C2 7.3(16)
B8 B3 B4 C2 -57.1(15)
B9 B3 B4 C2 -96.1(12)
C1 B3 B4 B5 101.9(11)
B2 B3 B4 B5 67.7(14)
B8 B3 B4 B5 3.3(15)
B9 B3 B4 B5 -35.7(11)
C1 B3 B4 B9 137.6(12)
B2 B3 B4 B9 103.4(13)
B8 B3 B4 B9 39.0(12)
C1 B4 B5 C2 -40.7(10)
B3 B4 B5 C2 -102.0(11)
B9 B4 B5 C2 -138.1(13)
C1 B4 B5 B9 97.4(13)
C2 B4 B5 B9 138.1(13)
B3 B4 B5 B9 36.2(11)
C1 B4 B5 B6 -5.1(15)
C2 B4 B5 B6 35.7(10)
B3 B4 B5 B6 -66.3(13)
B9 B4 B5 B6 -102.4(13)
C1 B4 B5 B10 57.7(14)
C2 B4 B5 B10 98.4(13)
B3 B4 B5 B10 -3.5(14)
B9 B4 B5 B10 -39.7(12)
B9 B5 B6 C2 -101.2(12)
B4 B5 B6 C2 -36.4(10)
B10 B5 B6 C2 -137.9(12)
C2 B5 B6 B7 99.5(12)
B9 B5 B6 B7 -1.7(15)
B4 B5 B6 B7 63.1(14)
B10 B5 B6 B7 -38.4(11)
C2 B5 B6 B10 137.9(12)
B9 B5 B6 B10 36.6(11)
B4 B5 B6 B10 101.5(12)
C2 B5 B6 B1 35.0(10)
B9 B5 B6 B1 -66.3(14)
B4 B5 B6 B1 -1.4(14)
B10 B5 B6 B1 -102.9(12)
C1 B1 B6 C2 41.8(10)
B2 B1 B6 C2 101.8(11)
B7 B1 B6 C2 136.9(12)
C1 B1 B6 B7 -95.1(12)
C2 B1 B6 B7 -136.9(12)
B2 B1 B6 B7 -35.1(11)
C1 B1 B6 B5 7.3(14)
C2 B1 B6 B5 -34.5(10)
B2 B1 B6 B5 67.3(13)
B7 B1 B6 B5 102.4(12)
C1 B1 B6 B10 -56.7(14)
C2 B1 B6 B10 -98.5(12)
B2 B1 B6 B10 3.3(15)
B7 B1 B6 B10 38.4(12)
C1 B2 B7 B8 -97.1(13)
B3 B2 B7 B8 -36.3(12)
B1 B2 B7 B8 -136.0(13)
C1 B2 B7 B6 2.5(17)
B3 B2 B7 B6 63.2(15)
B1 B2 B7 B6 -36.4(12)
B8 B2 B7 B6 99.6(15)
C1 B2 B7 B10 -61.3(15)
B3 B2 B7 B10 -0.6(15)
B1 B2 B7 B10 -100.2(13)
B8 B2 B7 B10 35.8(12)
C1 B2 B7 B1 39.0(11)
B3 B2 B7 B1 99.7(12)
B8 B2 B7 B1 136.0(13)
C2 B6 B7 B8 63.9(15)
B5 B6 B7 B8 2.8(15)
B10 B6 B7 B8 -35.7(12)
B1 B6 B7 B8 101.8(13)
C2 B6 B7 B2 -1.5(17)
B5 B6 B7 B2 -62.7(15)
B10 B6 B7 B2 -101.2(14)
B1 B6 B7 B2 36.4(12)
C2 B6 B7 B10 99.7(12)
B5 B6 B7 B10 38.5(11)
B1 B6 B7 B10 137.6(12)
C2 B6 B7 B1 -37.9(10)
B5 B6 B7 B1 -99.1(11)
B10 B6 B7 B1 -137.6(12)
C1 B1 B7 B8 2.8(16)
C2 B1 B7 B8 -63.6(15)
B2 B1 B7 B8 40.2(13)
B6 B1 B7 B8 -99.5(15)
C1 B1 B7 B2 -37.4(11)
C2 B1 B7 B2 -103.8(12)
B6 B1 B7 B2 -139.7(13)
C1 B1 B7 B6 102.3(11)
C2 B1 B7 B6 35.9(10)
B2 B1 B7 B6 139.7(13)
C1 B1 B7 B10 64.5(14)
C2 B1 B7 B10 -1.9(14)
B2 B1 B7 B10 101.9(13)
B6 B1 B7 B10 -37.9(11)
B2 B7 B8 B10 139.4(13)
B6 B7 B8 B10 36.5(12)
B1 B7 B8 B10 100.1(14)
B2 B7 B8 B9 100.2(14)
B6 B7 B8 B9 -2.8(17)
B10 B7 B8 B9 -39.2(12)
B1 B7 B8 B9 60.8(17)
B2 B7 B8 B3 36.3(12)
B6 B7 B8 B3 -66.7(16)
B10 B7 B8 B3 -103.2(15)
B1 B7 B8 B3 -3.1(18)
B6 B7 B8 B2 -102.9(13)
B10 B7 B8 B2 -139.4(13)
B1 B7 B8 B2 -39.4(12)
C1 B3 B8 B10 -62.8(16)
B2 B3 B8 B10 -101.2(14)
B4 B3 B8 B10 -1.8(16)
B9 B3 B8 B10 37.8(12)
C1 B3 B8 B7 2.1(17)
B2 B3 B8 B7 -36.2(12)
B4 B3 B8 B7 63.1(16)
B9 B3 B8 B7 102.8(14)
C1 B3 B8 B9 -100.6(12)
B2 B3 B8 B9 -139.0(12)
B4 B3 B8 B9 -39.6(11)
C1 B3 B8 B2 38.4(11)
B4 B3 B8 B2 99.4(12)
B9 B3 B8 B2 139.0(12)
C1 B2 B8 B10 63.8(16)
B7 B2 B8 B10 -37.2(13)
B3 B2 B8 B10 101.6(15)
B1 B2 B8 B10 2.5(17)
C1 B2 B8 B7 101.0(12)
B3 B2 B8 B7 138.8(13)
B1 B2 B8 B7 39.6(12)
C1 B2 B8 B9 -0.9(15)
B7 B2 B8 B9 -101.9(14)
B3 B2 B8 B9 36.9(11)
B1 B2 B8 B9 -62.3(15)
C1 B2 B8 B3 -37.8(10)
B7 B2 B8 B3 -138.8(13)
B1 B2 B8 B3 -99.2(12)
C2 B5 B9 B8 -61.4(16)
B6 B5 B9 B8 0.0(16)
B4 B5 B9 B8 -98.9(13)
B10 B5 B9 B8 36.5(12)
C2 B5 B9 B10 -98.0(14)
B6 B5 B9 B10 -36.5(11)
B4 B5 B9 B10 -135.4(13)
C2 B5 B9 B3 1.6(17)
B6 B5 B9 B3 63.0(15)
B4 B5 B9 B3 -35.9(12)
B10 B5 B9 B3 99.6(14)
C2 B5 B9 B4 37.5(11)
B6 B5 B9 B4 98.9(12)
B10 B5 B9 B4 135.4(13)
B10 B8 B9 B5 -37.7(11)
B7 B8 B9 B5 1.7(17)
B3 B8 B9 B5 100.8(12)
B2 B8 B9 B5 64.5(15)
B7 B8 B9 B10 39.4(12)
B3 B8 B9 B10 138.6(12)
B2 B8 B9 B10 102.2(13)
B10 B8 B9 B3 -138.6(12)
B7 B8 B9 B3 -99.1(13)
B2 B8 B9 B3 -36.4(11)
B10 B8 B9 B4 -100.2(12)
B7 B8 B9 B4 -60.7(15)
B3 B8 B9 B4 38.4(10)
B2 B8 B9 B4 2.0(15)
C1 B3 B9 B5 -0.7(17)
B2 B3 B9 B5 -62.2(16)
B4 B3 B9 B5 36.1(12)
B8 B3 B9 B5 -99.8(14)
C1 B3 B9 B8 99.1(12)
B2 B3 B9 B8 37.6(11)
B4 B3 B9 B8 135.9(11)
C1 B3 B9 B10 63.2(15)
B2 B3 B9 B10 1.7(15)
B4 B3 B9 B10 100.0(12)
B8 B3 B9 B10 -35.9(11)
C1 B3 B9 B4 -36.8(10)
B2 B3 B9 B4 -98.3(12)
B8 B3 B9 B4 -135.9(11)
C1 B4 B9 B5 -103.0(12)
C2 B4 B9 B5 -35.4(11)
B3 B4 B9 B5 -139.4(13)
C1 B4 B9 B8 -2.3(14)
C2 B4 B9 B8 65.3(14)
B3 B4 B9 B8 -38.8(11)
B5 B4 B9 B8 100.6(13)
C1 B4 B9 B10 -63.2(14)
C2 B4 B9 B10 4.5(16)
B3 B4 B9 B10 -99.6(14)
B5 B4 B9 B10 39.8(12)
C1 B4 B9 B3 36.4(10)
C2 B4 B9 B3 104.0(12)
B5 B4 B9 B3 139.4(13)
B7 B8 B10 B6 -36.6(12)
B9 B8 B10 B6 100.3(13)
B3 B8 B10 B6 62.7(17)
B2 B8 B10 B6 -0.4(18)
B7 B8 B10 B9 -136.9(12)
B3 B8 B10 B9 -37.6(12)
B2 B8 B10 B9 -100.7(14)
B9 B8 B10 B7 136.9(12)
B3 B8 B10 B7 99.3(13)
B2 B8 B10 B7 36.2(12)
B7 B8 B10 B5 -99.7(13)
B9 B8 B10 B5 37.2(12)
B3 B8 B10 B5 -0.4(17)
B2 B8 B10 B5 -63.5(17)
C2 B6 B10 B8 -64.0(16)
B7 B6 B10 B8 36.9(13)
B5 B6 B10 B8 -100.4(14)
B1 B6 B10 B8 -1.8(17)
C2 B6 B10 B9 0.3(16)
B7 B6 B10 B9 101.3(14)
B5 B6 B10 B9 -36.1(12)
B1 B6 B10 B9 62.6(16)
C2 B6 B10 B7 -101.0(12)
B5 B6 B10 B7 -137.4(12)
B1 B6 B10 B7 -38.7(11)
C2 B6 B10 B5 36.4(11)
B7 B6 B10 B5 137.4(12)
B1 B6 B10 B5 98.6(12)
B5 B9 B10 B8 137.9(13)
B3 B9 B10 B8 36.7(11)
B4 B9 B10 B8 98.6(13)
B5 B9 B10 B6 36.2(11)
B8 B9 B10 B6 -101.7(14)
B3 B9 B10 B6 -65.0(15)
B4 B9 B10 B6 -3.0(17)
B5 B9 B10 B7 99.2(12)
B8 B9 B10 B7 -38.7(12)
B3 B9 B10 B7 -2.0(16)
B4 B9 B10 B7 59.9(15)
B8 B9 B10 B5 -137.9(13)
B3 B9 B10 B5 -101.2(13)
B4 B9 B10 B5 -39.3(11)
B2 B7 B10 B8 -37.3(12)
B6 B7 B10 B8 -139.0(13)
B1 B7 B10 B8 -101.0(13)
B8 B7 B10 B6 139.0(13)
B2 B7 B10 B6 101.6(13)
B1 B7 B10 B6 38.0(10)
B8 B7 B10 B9 39.0(12)
B2 B7 B10 B9 1.6(16)
B6 B7 B10 B9 -100.0(12)
B1 B7 B10 B9 -62.0(15)
B8 B7 B10 B5 101.3(13)
B2 B7 B10 B5 64.0(15)
B6 B7 B10 B5 -37.6(10)
B1 B7 B10 B5 0.4(15)
C2 B5 B10 B8 64.9(15)
B9 B5 B10 B8 -38.0(12)
B6 B5 B10 B8 101.2(14)
B4 B5 B10 B8 2.4(16)
C2 B5 B10 B6 -36.2(10)
B9 B5 B10 B6 -139.2(12)
B4 B5 B10 B6 -98.7(11)
C2 B5 B10 B9 102.9(12)
B6 B5 B10 B9 139.2(12)
B4 B5 B10 B9 40.4(11)
C2 B5 B10 B7 1.4(15)
B9 B5 B10 B7 -101.5(13)
B6 B5 B10 B7 37.6(11)
B4 B5 B10 B7 -61.1(14)
B4 B3 C1 B2 -140.6(12)
B8 B3 C1 B2 -39.9(12)
B9 B3 C1 B2 -102.4(14)
B2 B3 C1 B4 140.6(12)
B8 B3 C1 B4 100.7(13)
B9 B3 C1 B4 38.1(12)
B2 B3 C1 B1 39.6(12)
B4 B3 C1 B1 -101.0(13)
B8 B3 C1 B1 -0.3(16)
B9 B3 C1 B1 -62.9(15)
B2 B3 C1 C2 102.1(11)
B4 B3 C1 C2 -38.5(10)
B8 B3 C1 C2 62.2(13)
B9 B3 C1 C2 -0.3(15)
B2 B3 C1 P1 -111.1(13)
B4 B3 C1 P1 108.3(12)
B8 B3 C1 P1 -151.0(11)
B9 B3 C1 P1 146.4(11)
B7 B2 C1 B3 100.0(14)
B1 B2 C1 B3 140.1(12)
B8 B2 C1 B3 38.6(11)
B7 B2 C1 B4 60.7(15)
B3 B2 C1 B4 -39.3(11)
B1 B2 C1 B4 100.9(12)
B8 B2 C1 B4 -0.7(15)
B7 B2 C1 B1 -40.2(11)
B3 B2 C1 B1 -140.1(12)
B8 B2 C1 B1 -101.6(12)
B7 B2 C1 C2 -2.5(15)
B3 B2 C1 C2 -102.4(11)
B1 B2 C1 C2 37.7(10)
B8 B2 C1 C2 -63.9(12)
B7 B2 C1 P1 -145.7(11)
B3 B2 C1 P1 114.4(11)
B1 B2 C1 P1 -105.5(11)
B8 B2 C1 P1 153.0(10)
C2 B4 C1 B3 -136.3(11)
B5 B4 C1 B3 -99.1(13)
B9 B4 C1 B3 -37.3(11)
C2 B4 C1 B2 -97.0(12)
B3 B4 C1 B2 39.3(11)
B5 B4 C1 B2 -59.9(14)
B9 B4 C1 B2 1.9(14)
C2 B4 C1 B1 -27.2(10)
B3 B4 C1 B1 109.1(12)
B5 B4 C1 B1 10.0(14)
B9 B4 C1 B1 71.8(12)
B3 B4 C1 C2 136.3(11)
B5 B4 C1 C2 37.2(9)
B9 B4 C1 C2 99.0(11)
C2 B4 C1 P1 108.7(10)
B3 B4 C1 P1 -115.0(11)
B5 B4 C1 P1 145.9(10)
B9 B4 C1 P1 -152.3(9)
C2 B1 C1 B3 97.2(12)
B2 B1 C1 B3 -39.6(12)
B6 B1 C1 B3 59.1(14)
B7 B1 C1 B3 -1.5(15)
C2 B1 C1 B2 136.8(11)
B6 B1 C1 B2 98.7(12)
B7 B1 C1 B2 38.0(11)
C2 B1 C1 B4 27.4(10)
B2 B1 C1 B4 -109.5(12)
B6 B1 C1 B4 -10.8(14)
B7 B1 C1 B4 -71.4(13)
B2 B1 C1 C2 -136.8(11)
B6 B1 C1 C2 -38.1(9)
B7 B1 C1 C2 -98.8(11)
C2 B1 C1 P1 -109.9(10)
B2 B1 C1 P1 113.3(12)
B6 B1 C1 P1 -148.0(9)
B7 B1 C1 P1 151.4(10)
C15 P1 C1 B3 100.8(11)
C21 P1 C1 B3 -17.3(13)
Hg1 P1 C1 B3 -139.9(10)
C15 P1 C1 B2 23.7(11)
C21 P1 C1 B2 -94.4(11)
Hg1 P1 C1 B2 143.0(9)
C15 P1 C1 B4 176.6(9)
C21 P1 C1 B4 58.5(11)
Hg1 P1 C1 B4 -64.1(9)
C15 P1 C1 B1 -49.9(11)
C21 P1 C1 B1 -167.9(9)
Hg1 P1 C1 B1 69.5(10)
C15 P1 C1 C2 -115.7(9)
C21 P1 C1 C2 126.2(9)
Hg1 P1 C1 C2 3.6(9)
B7 B6 C2 B5 -101.2(13)
B10 B6 C2 B5 -37.6(12)
B1 B6 C2 B5 -140.1(11)
B7 B6 C2 B1 38.9(11)
B5 B6 C2 B1 140.1(11)
B10 B6 C2 B1 102.5(12)
B7 B6 C2 B4 -60.8(15)
B5 B6 C2 B4 40.4(11)
B10 B6 C2 B4 2.8(16)
B1 B6 C2 B4 -99.7(12)
B7 B6 C2 C1 0.0(14)
B5 B6 C2 C1 101.2(10)
B10 B6 C2 C1 63.6(13)
B1 B6 C2 C1 -38.9(9)
B7 B6 C2 P2 143.2(11)
B5 B6 C2 P2 -115.7(12)
B10 B6 C2 P2 -153.3(11)
B1 B6 C2 P2 104.2(11)
B9 B5 C2 B6 100.2(14)
B4 B5 C2 B6 138.6(12)
B10 B5 C2 B6 37.1(11)
B9 B5 C2 B1 60.3(16)
B6 B5 C2 B1 -40.0(11)
B4 B5 C2 B1 98.7(12)
B10 B5 C2 B1 -2.9(15)
B9 B5 C2 B4 -38.4(12)
B6 B5 C2 B4 -138.6(12)
B10 B5 C2 B4 -101.6(12)
B9 B5 C2 C1 -1.8(15)
B6 B5 C2 C1 -102.0(11)
B4 B5 C2 C1 36.6(10)
B10 B5 C2 C1 -65.0(12)
B9 B5 C2 P2 -146.5(11)
B6 B5 C2 P2 113.3(12)
B4 B5 C2 P2 -108.1(12)
B10 B5 C2 P2 150.3(10)
C1 B1 C2 B6 -135.1(10)
B2 B1 C2 B6 -97.7(12)
B7 B1 C2 B6 -36.8(10)
C1 B1 C2 B5 -95.2(11)
B2 B1 C2 B5 -57.8(15)
B6 B1 C2 B5 39.9(11)
B7 B1 C2 B5 3.1(14)
C1 B1 C2 B4 -26.5(10)
B2 B1 C2 B4 10.9(14)
B6 B1 C2 B4 108.6(11)
B7 B1 C2 B4 71.8(12)
B2 B1 C2 C1 37.4(10)
B6 B1 C2 C1 135.1(10)
B7 B1 C2 C1 98.3(11)
C1 B1 C2 P2 109.0(10)
B2 B1 C2 P2 146.4(10)
B6 B1 C2 P2 -115.9(11)
B7 B1 C2 P2 -152.7(9)
C1 B4 C2 B6 96.4(12)
B3 B4 C2 B6 58.1(15)
B5 B4 C2 B6 -40.7(12)
B9 B4 C2 B6 -4.6(15)
C1 B4 C2 B5 137.1(12)
B3 B4 C2 B5 98.8(13)
B9 B4 C2 B5 36.1(11)
C1 B4 C2 B1 26.9(10)
B3 B4 C2 B1 -11.4(15)
B5 B4 C2 B1 -110.2(12)
B9 B4 C2 B1 -74.1(13)
B3 B4 C2 C1 -38.3(10)
B5 B4 C2 C1 -137.1(12)
B9 B4 C2 C1 -101.0(12)
C1 B4 C2 P2 -106.6(11)
B3 B4 C2 P2 -144.8(10)
B5 B4 C2 P2 116.3(12)
B9 B4 C2 P2 152.5(10)
B3 C1 C2 B6 -66.5(12)
B2 C1 C2 B6 1.6(13)
B4 C1 C2 B6 -107.5(12)
B1 C1 C2 B6 42.1(10)
P1 C1 C2 B6 145.4(9)
B3 C1 C2 B5 1.3(14)
B2 C1 C2 B5 69.4(13)
B4 C1 C2 B5 -39.7(11)
B1 C1 C2 B5 109.9(12)
P1 C1 C2 B5 -146.8(10)
B3 C1 C2 B1 -108.5(12)
B2 C1 C2 B1 -40.5(11)
B4 C1 C2 B1 -149.5(12)
P1 C1 C2 B1 103.3(10)
B3 C1 C2 B4 41.0(11)
B2 C1 C2 B4 109.1(12)
B1 C1 C2 B4 149.5(12)
P1 C1 C2 B4 -107.1(11)
B3 C1 C2 P2 148.5(9)
B2 C1 C2 P2 -143.4(10)
B4 C1 C2 P2 107.5(11)
B1 C1 C2 P2 -103.0(10)
P1 C1 C2 P2 0.4(13)
C3 P2 C2 B6 -19.7(12)
C9 P2 C2 B6 97.3(11)
Hg1 P2 C2 B6 -143.8(10)
C3 P2 C2 B5 -98.7(11)
C9 P2 C2 B5 18.3(13)
Hg1 P2 C2 B5 137.2(10)
C3 P2 C2 B1 54.7(10)
C9 P2 C2 B1 171.7(9)
Hg1 P2 C2 B1 -69.4(9)
C3 P2 C2 B4 -174.7(10)
C9 P2 C2 B4 -57.7(12)
Hg1 P2 C2 B4 61.2(10)
C3 P2 C2 C1 120.0(8)
C9 P2 C2 C1 -123.0(9)
Hg1 P2 C2 C1 -4.1(9)
C9 P2 C3 C4 -29.5(12)
C2 P2 C3 C4 89.1(11)
Hg1 P2 C3 C4 -155.8(9)
C9 P2 C3 C8 99.1(10)
C2 P2 C3 C8 -142.3(10)
Hg1 P2 C3 C8 -27.2(11)
C8 C3 C4 C5 57.7(17)
P2 C3 C4 C5 -173.4(11)
C3 C4 C5 C6 -58(2)
C4 C5 C6 C7 56(2)
C5 C6 C7 C8 -55(2)
C6 C7 C8 C3 54.1(18)
C4 C3 C8 C7 -55.4(16)
P2 C3 C8 C7 174.5(10)
C3 P2 C9 C10 -67.1(11)
C2 P2 C9 C10 179.4(10)
Hg1 P2 C9 C10 63.7(10)
C3 P2 C9 C14 173.0(9)
C2 P2 C9 C14 59.5(11)
Hg1 P2 C9 C14 -56.3(10)
C14 C9 C10 C11 -54.7(19)
P2 C9 C10 C11 -176.6(13)
C9 C10 C11 C12 57(2)
C10 C11 C12 C13 -58(2)
C11 C12 C13 C14 60(2)
C12 C13 C14 C9 -58.1(19)
C10 C9 C14 C13 54.4(16)
P2 C9 C14 C13 170.9(11)
C21 P1 C15 C20 -100.2(11)
C1 P1 C15 C20 141.2(10)
Hg1 P1 C15 C20 27.8(11)
C21 P1 C15 C16 24.7(12)
C1 P1 C15 C16 -93.9(11)
Hg1 P1 C15 C16 152.8(9)
C20 C15 C16 C17 -53.1(18)
P1 C15 C16 C17 -178.0(11)
C15 C16 C17 C18 57.3(18)
C16 C17 C18 C19 -60.0(19)
C17 C18 C19 C20 59(2)
C18 C19 C20 C15 -56(2)
C16 C15 C20 C19 53.2(18)
P1 C15 C20 C19 -179.8(12)
C15 P1 C21 C22 68.0(10)
C1 P1 C21 C22 -177.2(9)
Hg1 P1 C21 C22 -60.0(9)
C15 P1 C21 C26 -170.9(10)
C1 P1 C21 C26 -56.0(12)
Hg1 P1 C21 C26 61.2(11)
C26 C21 C22 C23 57.5(16)
P1 C21 C22 C23 -178.5(10)
C21 C22 C23 C24 -56.6(19)
C22 C23 C24 C25 56(2)
C23 C24 C25 C26 -59(2)
C24 C25 C26 C21 58.5(19)
C22 C21 C26 C25 -57.1(16)
P1 C21 C26 C25 -175.5(10)
